data_9008387
loop_
_publ_author_name
'Pechar, F.'

_publ_section_title
;
 The crystal structure of natural monoclinic analcime (NaAlSi2O6*H2O)
 Note: z(H1) adjusted to match reported bond angle
;
_journal_name_full 'Zeitschrift fur Kristallographie'
_journal_page_first 63
_journal_page_last 69
_journal_paper_doi 10.1524/zkri.1988.184.1-2.63
_journal_volume 184
_journal_year 1988
_chemical_compound_source 'Husa u Marcinova, Bohemia, Czech Republic'
_chemical_formula_sum 'Al1.8 H4 Na1.8 O14 Si4'
_chemical_name_mineral Analcime
_space_group_IT_number 15
_symmetry_space_group_name_Hall '-I 2ya'
_symmetry_space_group_name_H-M 'I 1 2/a 1'
_cell_angle_alpha 90
_cell_angle_beta 90.38
_cell_angle_gamma 90
_cell_formula_units_Z 8
_cell_length_a 13.689
_cell_length_b 13.676
_cell_length_c 13.665
_cell_volume 2558.179
_database_code_amcsd 0010978
_exptl_crystal_density_diffrn 2.235
_cod_original_formula_sum 'Na1.8 Al1.8 Si4 O14 H4'
_cod_database_code 9008387

loop_
_space_group_symop_operation_xyz
x,y,z
1/2+x,1/2+y,1/2+z
1/2-x,y,-z
-x,1/2+y,1/2-z
1/2+x,-y,z
+x,1/2-y,1/2+z
-x,-y,-z
1/2-x,1/2-y,1/2-z

loop_
_atom_site_aniso_label
_atom_site_aniso_U_11
_atom_site_aniso_U_22
_atom_site_aniso_U_33
_atom_site_aniso_U_12
_atom_site_aniso_U_13
_atom_site_aniso_U_23
Na1 0.01000 0.01020 0.01210 -0.00080 -0.00130 -0.00170
Na2 0.01100 0.00850 0.01290 0.00290 0.00000 -0.00450
Na3 0.01740 0.00860 0.00800 -0.00080 0.00240 0.00200
Na4 0.01250 0.01100 0.01380 0.00280 0.00120 0.00480
Al1 0.00580 0.00560 0.00720 0.00010 0.00050 -0.00040
Al2 0.00620 0.00530 0.00760 -0.00050 0.00080 -0.00030
Si1 0.00640 0.00680 0.00610 0.00020 -0.00010 0.00000
Si2 0.00490 0.00640 0.00750 -0.00020 -0.00030 -0.00100
Si3 0.00490 0.00640 0.00650 -0.00180 0.00090 0.00010
Si4 0.00650 0.00690 0.00620 0.00010 -0.00010 0.00000
O1 0.01720 0.00840 0.00790 -0.00060 0.00220 0.00180
O2 0.01970 0.00810 0.01120 -0.00050 -0.00270 -0.00280
O3 0.00540 0.00700 0.01310 -0.00130 -0.00110 -0.00110
O4 0.00700 0.00760 0.01400 -0.00220 0.00020 0.00060
O5 0.01100 0.00850 0.01290 0.00290 0.00000 -0.00450
O6 0.01250 0.01100 0.01390 0.00290 0.00180 0.00500
O7 0.00820 0.00970 0.01540 0.00170 -0.00420 -0.00050
O8 0.00930 0.01260 0.01350 0.00300 0.00440 0.00070
O9 0.00950 0.01670 0.01210 -0.00190 0.00360 0.00160
O10 0.00790 0.01710 0.00870 0.00000 -0.00060 -0.00260
O11 0.00940 0.01280 0.01360 0.00320 0.00420 0.00080
O12 0.00710 0.00780 0.01420 -0.00240 0.00040 0.00080
Ow13 0.02800 0.04210 0.02070 -0.00680 0.01080 -0.01010
Ow14 0.01590 0.01370 0.04340 0.00050 -0.00440 0.00490
H1 0.04000 0.05340 0.03450 -0.00140 0.01800 0.00420
H2 0.04630 0.06810 0.04450 -0.01410 0.00530 -0.01720
H3 0.02620 0.05790 0.06810 0.00120 0.00310 0.00420
H4 0.04720 0.02050 0.04750 0.00200 -0.00870 -0.00010

loop_
_atom_site_label
_atom_site_fract_x
_atom_site_fract_y
_atom_site_fract_z
_atom_site_occupancy
_atom_site_type_symbol
_atom_site_attached_hydrogens
Na1 0.13180 0.99970 0.25610 0.45000 Na 0
Na2 0.25000 0.12030 0.00000 0.90000 Na 0
Na3 0.75000 0.37630 0.00000 0.90000 Na 0
Na4 0.01150 0.24740 0.11600 0.45000 Na 0
Al1 0.17530 0.41120 0.13700 0.90000 Al 0
Al2 -0.15260 0.08560 0.11760 0.90000 Al 0
Si1 0.11220 0.15800 0.41750 1.00000 Si 0
Si2 0.42210 0.13100 0.15990 1.00000 Si 0
Si3 -0.12860 0.33810 0.40560 1.00000 Si 0
Si4 -0.40290 0.37280 0.16820 1.00000 Si 0
O1 0.10990 0.34340 0.22740 1.00000 O 0
O2 -0.09050 0.14640 0.21500 1.00000 O 0
O3 0.11660 0.36240 0.03400 1.00000 O 0
O4 -0.09830 0.14990 0.02090 1.00000 O 0
O5 0.20290 0.11650 0.35750 1.00000 O 0
O6 -0.22370 0.39990 0.37960 1.00000 O 0
O7 0.16450 0.53570 0.14520 1.00000 O 0
O8 -0.12820 0.96260 0.11370 1.00000 O 0
O9 0.39760 0.22430 0.08910 1.00000 O 0
O10 -0.35560 0.27800 0.11440 1.00000 O 0
O11 0.01320 0.11040 0.37200 1.00000 O 0
O12 -0.04050 0.37820 0.33610 1.00000 O 0
Ow13 0.13440 0.12640 0.13480 1.00000 O 0
Ow14 0.88580 0.37030 0.11690 1.00000 O 0
H1 0.08990 0.09490 0.08960 1.00000 H 0
H2 0.17900 0.16100 0.09200 1.00000 H 0
H3 0.84130 0.33880 0.07190 1.00000 H 0
H4 0.93530 0.40180 0.07890 1.00000 H 0

loop_
_cod_changelog_entry_id
_cod_changelog_entry_author
_cod_changelog_entry_date
_cod_changelog_entry_text
1
;cod-tools version 3.8.0
Id: cif_guess_AMCSD_atom_types 9581 2023-05-17 12:35:41Z saulius
;
2023-05-18T08:42:29+03:00
;Derived atom types and hydrogen counts
from atom names that follow the AMCSD naming convention
(Wat == water, O-H == hydroxyl).
;

loop_
_cod_related_entry_id
_cod_related_entry_database
_cod_related_entry_code
1 AMCSD 0010978
